data_1573849
loop_
_publ_author_name
'Lu, Jiachen'
'Ok, Kang Min'

_publ_section_title
;
 Synergistic engineering of ultraviolet metal-free crystals with
 exceptional birefringence via pyridine-derived dimers
;
_journal_name_full 'Chemical Science'
_journal_paper_doi 10.1039/D5SC00112A
_journal_year 2025
_chemical_formula_moiety 'C5 H4 N O3 S, C5 H7 N2'
_chemical_formula_sum 'C10 H11 N3 O3 S'
_chemical_formula_weight 253.28
_space_group_crystal_system orthorhombic
_space_group_IT_number 60
_space_group_name_Hall '-P 2n 2ab'
_space_group_name_H-M_alt 'P b c n'
_atom_sites_solution_hydrogens difmap
_atom_sites_solution_primary dual
_audit_creation_date 2024-10-24
_audit_creation_method
;
Olex2 1.5
(compiled 2024.02.16 svn.r378c4104 for OlexSys, GUI svn.r6928)
;
_audit_update_record
;
2024-10-25 deposited with the CCDC.	2025-02-05 downloaded from the CCDC.
;
_cell_angle_alpha 90
_cell_angle_beta 90
_cell_angle_gamma 90
_cell_formula_units_Z 8
_cell_length_a 7.2257(4)
_cell_length_b 13.4248(8)
_cell_length_c 24.3820(14)
_cell_measurement_reflns_used 7231
_cell_measurement_temperature 303.00
_cell_measurement_theta_max 27.29
_cell_measurement_theta_min 3.03
_cell_volume 2365.1(2)
_computing_cell_refinement 'SAINT V8.40B (?, 2016)'
_computing_data_reduction 'SAINT V8.40B (?, 2016)'
_computing_molecular_graphics 'Olex2 1.5 (Dolomanov et al., 2009)'
_computing_publication_material 'Olex2 1.5 (Dolomanov et al., 2009)'
_computing_structure_refinement 'SHELXL 2018/3 (Sheldrick, 2015)'
_computing_structure_solution 'SHELXT 2018/2 (Sheldrick, 2018)'
_diffrn_ambient_temperature 303.00
_diffrn_measured_fraction_theta_full 1.000
_diffrn_measured_fraction_theta_max 0.998
_diffrn_measurement_device_type 'Bruker APEX-II CCD'
_diffrn_measurement_method '\f and \w scans'
_diffrn_radiation_type MoK\a
_diffrn_radiation_wavelength 0.71073
_diffrn_reflns_av_R_equivalents 0.0786
_diffrn_reflns_av_unetI/netI 0.0460
_diffrn_reflns_Laue_measured_fraction_full 1.000
_diffrn_reflns_Laue_measured_fraction_max 0.998
_diffrn_reflns_limit_h_max 9
_diffrn_reflns_limit_h_min -9
_diffrn_reflns_limit_k_max 17
_diffrn_reflns_limit_k_min -17
_diffrn_reflns_limit_l_max 32
_diffrn_reflns_limit_l_min -32
_diffrn_reflns_number 27477
_diffrn_reflns_point_group_measured_fraction_full 1.000
_diffrn_reflns_point_group_measured_fraction_max 0.998
_diffrn_reflns_theta_full 25.242
_diffrn_reflns_theta_max 28.383
_diffrn_reflns_theta_min 3.035
_diffrn_source_current 30.0
_diffrn_source_power 1.5
_diffrn_source_voltage 50.0
_diffrn_standards_number 0
_exptl_absorpt_coefficient_mu 0.274
_exptl_absorpt_correction_T_max 0.7457
_exptl_absorpt_correction_T_min 0.6341
_exptl_absorpt_correction_type none
_exptl_absorpt_process_details
;
SADABS-2016/2 (Bruker,2016/2) was used for absorption correction.
wR2(int) was 0.0906 before and 0.0829 after correction.
The Ratio of minimum to maximum transmission is 0.8503.
The \l/2 correction factor is Not present.
;
_exptl_crystal_colour 'clear light colourless'
_exptl_crystal_colour_lustre clear
_exptl_crystal_colour_modifier light
_exptl_crystal_colour_primary colourless
_exptl_crystal_density_diffrn 1.423
_exptl_crystal_description plate
_exptl_crystal_F_000 1056
_refine_diff_density_max 0.231
_refine_diff_density_min -0.314
_refine_diff_density_rms 0.060
_refine_ls_extinction_method none
_refine_ls_goodness_of_fit_ref 1.209
_refine_ls_hydrogen_treatment refall
_refine_ls_matrix_type full
_refine_ls_number_parameters 198
_refine_ls_number_reflns 2963
_refine_ls_number_restraints 0
_refine_ls_restrained_S_all 1.209
_refine_ls_R_factor_all 0.1243
_refine_ls_R_factor_gt 0.0779
_refine_ls_shift/su_max 0.000
_refine_ls_shift/su_mean 0.000
_refine_ls_structure_factor_coef Fsqd
_refine_ls_weighting_details 'w=1/[\s^2^(Fo^2^)+(0.0250P)^2^+3.0444P] where P=(Fo^2^+2Fc^2^)/3'
_refine_ls_weighting_scheme calc
_refine_ls_wR_factor_gt 0.1284
_refine_ls_wR_factor_ref 0.1474
_reflns_Friedel_coverage 0.000
_reflns_number_gt 1994
_reflns_number_total 2963
_reflns_threshold_expression 'I > 2\s(I)'
_cod_data_source_file d5sc00112a2.cif
_cod_data_source_block x
_cod_database_code 1573849
_shelx_shelxl_version_number 2018/3
_shelx_space_group_comment
;
The symmetry employed for this shelxl refinement is uniquely defined
by the following loop, which should always be used as a source of
symmetry information in preference to the above space-group names.
They are only intended as comments.
;
_olex2_refinement_description
;
;
_olex2_submission_special_instructions 'No special instructions were received'

loop_
_space_group_symop_operation_xyz
'x, y, z'
'-x+1/2, -y+1/2, z+1/2'
'-x, y, -z+1/2'
'x+1/2, -y+1/2, -z'
'-x, -y, -z'
'x-1/2, y-1/2, -z-1/2'
'x, -y, z-1/2'
'-x-1/2, y-1/2, z'

loop_
_atom_site_label
_atom_site_type_symbol
_atom_site_fract_x
_atom_site_fract_y
_atom_site_fract_z
_atom_site_U_iso_or_equiv
_atom_site_adp_type
_atom_site_occupancy
_atom_site_site_symmetry_order
_atom_site_calc_flag
_atom_site_refinement_flags_posn
_atom_site_refinement_flags_adp
_atom_site_refinement_flags_occupancy
_atom_site_disorder_assembly
_atom_site_disorder_group
S001 S 0.87645(13) 0.54355(6) 0.60330(3) 0.0449(2) Uani 1 1 d . . . . .
O002 O 0.8662(4) 0.43600(16) 0.59924(10) 0.0551(7) Uani 1 1 d . . . . .
O003 O 1.0584(4) 0.5818(2) 0.59027(10) 0.0675(8) Uani 1 1 d . . . . .
O004 O 0.8032(5) 0.5805(2) 0.65481(9) 0.0716(9) Uani 1 1 d . . . . .
N005 N 0.6800(4) 0.6384(2) 0.45847(11) 0.0500(7) Uani 1 1 d . . . . .
N006 N 0.7627(5) 0.7094(3) 0.18075(12) 0.0578(9) Uani 1 1 d . . . . .
N007 N 0.7392(5) 0.6584(3) 0.34565(13) 0.0578(9) Uani 1 1 d . . . . .
C008 C 0.7257(5) 0.5898(2) 0.55174(12) 0.0393(7) Uani 1 1 d . . . . .
C009 C 0.7899(5) 0.6075(3) 0.49932(13) 0.0430(8) Uani 1 1 d . . . . .
C00A C 0.7531(5) 0.6924(3) 0.23475(12) 0.0443(8) Uani 1 1 d . . . . .
C00B C 0.7673(6) 0.5956(3) 0.25615(15) 0.0526(9) Uani 1 1 d . . . . .
C00C C 0.5395(6) 0.6041(3) 0.56234(16) 0.0542(10) Uani 1 1 d . . . . .
C00D C 0.7269(6) 0.7704(3) 0.27209(14) 0.0523(9) Uani 1 1 d . . . . .
C00E C 0.7615(6) 0.5812(3) 0.31105(16) 0.0590(10) Uani 1 1 d . . . . .
C00F C 0.5018(6) 0.6525(3) 0.46982(17) 0.0571(10) Uani 1 1 d . . . . .
C00G C 0.7200(6) 0.7507(3) 0.32669(15) 0.0579(10) Uani 1 1 d . . . . .
C00H C 0.4262(6) 0.6361(3) 0.52070(19) 0.0629(11) Uani 1 1 d . . . . .
H009 H 0.917(5) 0.599(3) 0.4904(13) 0.052(10) Uiso 1 1 d . . . . .
H00A H 0.782(5) 0.659(3) 0.1585(15) 0.062(12) Uiso 1 1 d . . . . .
H00B H 0.750(5) 0.771(3) 0.1679(15) 0.061(12) Uiso 1 1 d . . . . .
H00F H 0.425(6) 0.675(3) 0.4391(15) 0.072(12) Uiso 1 1 d . . . . .
H00C H 0.500(6) 0.589(3) 0.5983(16) 0.076(13) Uiso 1 1 d . . . . .
H00H H 0.300(6) 0.647(3) 0.5280(16) 0.079(13) Uiso 1 1 d . . . . .
H00G H 0.773(6) 0.515(3) 0.3296(16) 0.075(12) Uiso 1 1 d . . . . .
H00I H 0.702(5) 0.805(3) 0.3535(16) 0.075(13) Uiso 1 1 d . . . . .
H007 H 0.737(6) 0.647(3) 0.3813(17) 0.081(14) Uiso 1 1 d . . . . .
H00E H 0.712(6) 0.838(3) 0.2567(16) 0.076(13) Uiso 1 1 d . . . . .
H00D H 0.781(5) 0.544(3) 0.2343(14) 0.062(12) Uiso 1 1 d . . . . .

loop_
_atom_site_aniso_label
_atom_site_aniso_U_11
_atom_site_aniso_U_22
_atom_site_aniso_U_33
_atom_site_aniso_U_23
_atom_site_aniso_U_13
_atom_site_aniso_U_12
S001 0.0632(6) 0.0407(4) 0.0307(4) 0.0005(3) 0.0001(4) -0.0017(4)
O002 0.0749(18) 0.0378(13) 0.0527(14) 0.0032(10) -0.0087(13) 0.0035(12)
O003 0.0651(18) 0.078(2) 0.0589(16) 0.0120(14) -0.0127(14) -0.0229(15)
O004 0.119(3) 0.0676(18) 0.0281(12) -0.0051(11) 0.0084(14) 0.0163(17)
N005 0.063(2) 0.0497(18) 0.0376(15) 0.0045(13) -0.0032(13) 0.0020(15)
N006 0.085(3) 0.054(2) 0.0341(15) 0.0004(16) 0.0000(16) 0.0149(19)
N007 0.059(2) 0.080(3) 0.0346(16) 0.0050(16) -0.0035(15) 0.0082(18)
C008 0.053(2) 0.0287(16) 0.0363(16) -0.0019(13) 0.0039(15) -0.0011(15)
C009 0.049(2) 0.045(2) 0.0355(16) 0.0016(14) 0.0033(15) 0.0009(17)
C00A 0.0443(19) 0.052(2) 0.0368(16) -0.0014(15) -0.0017(15) 0.0079(16)
C00B 0.065(3) 0.049(2) 0.0444(19) -0.0049(17) -0.0014(18) 0.0078(19)
C00C 0.060(2) 0.051(2) 0.052(2) 0.0052(18) 0.0136(19) 0.0064(19)
C00D 0.061(2) 0.054(2) 0.0418(18) -0.0020(17) -0.0021(18) 0.0130(19)
C00E 0.068(3) 0.059(2) 0.050(2) 0.0107(19) -0.007(2) 0.007(2)
C00F 0.062(3) 0.052(2) 0.058(2) 0.0030(19) -0.012(2) 0.001(2)
C00G 0.063(3) 0.066(3) 0.044(2) -0.013(2) -0.0018(18) 0.015(2)
C00H 0.049(2) 0.059(3) 0.081(3) 0.004(2) 0.004(2) 0.007(2)

loop_
_atom_type_symbol
_atom_type_description
_atom_type_scat_dispersion_real
_atom_type_scat_dispersion_imag
_atom_type_scat_source
C C 0.0033 0.0016 'International Tables Vol C Tables 4.2.6.8 and 6.1.1.4'
H H 0.0000 0.0000 'International Tables Vol C Tables 4.2.6.8 and 6.1.1.4'
N N 0.0061 0.0033 'International Tables Vol C Tables 4.2.6.8 and 6.1.1.4'
O O 0.0106 0.0060 'International Tables Vol C Tables 4.2.6.8 and 6.1.1.4'
S S 0.1246 0.1234 'International Tables Vol C Tables 4.2.6.8 and 6.1.1.4'

loop_
_geom_angle_atom_site_label_1
_geom_angle_atom_site_label_2
_geom_angle_atom_site_label_3
_geom_angle
_geom_angle_site_symmetry_1
_geom_angle_site_symmetry_3
_geom_angle_publ_flag
O002 S001 O004 112.41(16) . . ?
O002 S001 C008 105.59(15) . . ?
O003 S001 O002 112.66(17) . . ?
O003 S001 O004 113.59(18) . . ?
O003 S001 C008 106.13(15) . . ?
O004 S001 C008 105.65(16) . . ?
C00F N005 C009 117.6(3) . . ?
C00A N006 H00A 119(2) . . ?
C00A N006 H00B 120(2) . . ?
H00A N006 H00B 121(3) . . ?
C00E N007 H007 119(3) . . ?
C00G N007 C00E 120.8(3) . . ?
C00G N007 H007 120(3) . . ?
C009 C008 S001 120.6(3) . . ?
C009 C008 C00C 118.4(3) . . ?
C00C C008 S001 120.9(3) . . ?
N005 C009 C008 122.9(3) . . ?
N005 C009 H009 116(2) . . ?
C008 C009 H009 121(2) . . ?
N006 C00A C00B 121.3(3) . . ?
N006 C00A C00D 121.3(3) . . ?
C00D C00A C00B 117.4(3) . . ?
C00A C00B H00D 121(2) . . ?
C00E C00B C00A 119.8(4) . . ?
C00E C00B H00D 119(2) . . ?
C008 C00C H00C 116(3) . . ?
C00H C00C C008 119.0(4) . . ?
C00H C00C H00C 125(3) . . ?
C00A C00D H00E 117(2) . . ?
C00G C00D C00A 119.8(4) . . ?
C00G C00D H00E 123(2) . . ?
N007 C00E C00B 120.9(4) . . ?
N007 C00E H00G 114(2) . . ?
C00B C00E H00G 125(2) . . ?
N005 C00F C00H 123.4(4) . . ?
N005 C00F H00F 116(2) . . ?
C00H C00F H00F 121(2) . . ?
N007 C00G C00D 121.2(4) . . ?
N007 C00G H00I 118(2) . . ?
C00D C00G H00I 120(2) . . ?
C00C C00H C00F 118.7(4) . . ?
C00C C00H H00H 119(3) . . ?
C00F C00H H00H 122(3) . . ?

loop_
_geom_bond_atom_site_label_1
_geom_bond_atom_site_label_2
_geom_bond_distance
_geom_bond_site_symmetry_2
_geom_bond_publ_flag
S001 O002 1.449(2) . ?
S001 O003 1.447(3) . ?
S001 O004 1.450(2) . ?
S001 C008 1.776(3) . ?
N005 C009 1.340(4) . ?
N005 C00F 1.330(5) . ?
N006 C00A 1.338(4) . ?
N006 H00A 0.87(4) . ?
N006 H00B 0.88(4) . ?
N007 C00E 1.347(5) . ?
N007 C00G 1.329(5) . ?
N007 H007 0.88(4) . ?
C008 C009 1.381(4) . ?
C008 C00C 1.383(5) . ?
C009 H009 0.95(4) . ?
C00A C00B 1.405(5) . ?
C00A C00D 1.400(5) . ?
C00B C00E 1.353(5) . ?
C00B H00D 0.88(4) . ?
C00C C00H 1.373(6) . ?
C00C H00C 0.94(4) . ?
C00D C00G 1.358(5) . ?
C00D H00E 0.99(4) . ?
C00E H00G 1.00(4) . ?
C00F C00H 1.374(6) . ?
C00F H00F 0.98(4) . ?
C00G H00I 0.99(4) . ?
C00H H00H 0.94(4) . ?

loop_
_geom_torsion_atom_site_label_1
_geom_torsion_atom_site_label_2
_geom_torsion_atom_site_label_3
_geom_torsion_atom_site_label_4
_geom_torsion
_geom_torsion_site_symmetry_1
_geom_torsion_site_symmetry_2
_geom_torsion_site_symmetry_3
_geom_torsion_site_symmetry_4
_geom_torsion_publ_flag
S001 C008 C009 N005 177.1(3) . . . . ?
S001 C008 C00C C00H -177.3(3) . . . . ?
O002 S001 C008 C009 -89.2(3) . . . . ?
O002 S001 C008 C00C 87.5(3) . . . . ?
O003 S001 C008 C009 30.6(3) . . . . ?
O003 S001 C008 C00C -152.7(3) . . . . ?
O004 S001 C008 C009 151.5(3) . . . . ?
O004 S001 C008 C00C -31.8(3) . . . . ?
N005 C00F C00H C00C 0.5(6) . . . . ?
N006 C00A C00B C00E 178.4(4) . . . . ?
N006 C00A C00D C00G -179.2(4) . . . . ?
C008 C00C C00H C00F 0.1(6) . . . . ?
C009 N005 C00F C00H -0.7(6) . . . . ?
C009 C008 C00C C00H -0.5(5) . . . . ?
C00A C00B C00E N007 1.0(6) . . . . ?
C00A C00D C00G N007 0.6(6) . . . . ?
C00B C00A C00D C00G 1.3(6) . . . . ?
C00C C008 C009 N005 0.3(5) . . . . ?
C00D C00A C00B C00E -2.1(6) . . . . ?
C00E N007 C00G C00D -1.7(6) . . . . ?
C00F N005 C009 C008 0.3(5) . . . . ?
C00G N007 C00E C00B 0.9(6) . . . . ?
